data_2007952
loop_
_publ_author_name
'fun, Hoong-Kun'
'Chinnakali, Kandasamy'
'Hazra, Nirmal Kumar'
'Mal, Dipakranjan'
'Nigam, Gur Dayal'
'Razak, Ibrahim Abdul'

_publ_section_title 1,9a-Epoxy-1,2,3,4,4a,4b,5,8,8a,9a-decahydro-2-methyl-4-nitro-5,8-methano-9<i>H</i>-fluoren-9-one
_journal_issue 12
_journal_name_full 'Acta Crystallographica Section C'
_journal_page_first 1925
_journal_page_last 1927
_journal_paper_doi 10.1107/S0108270198007549
_journal_volume 54
_journal_year 1998
_chemical_formula_sum 'C15 H17 N O4'
_chemical_formula_weight 275.30
_chemical_name_systematic
;
1,4,4a,4b,5,6,7,8,8a,9a-Decahydro-8,8a-epoxy-1,4-methano-7-methyl-5-
nitro fluoren-9(9H)-one
;
_space_group_IT_number 14
_symmetry_cell_setting monoclinic
_symmetry_space_group_name_Hall '-P 2ybc'
_symmetry_space_group_name_H-M 'P 1 21/c 1'
_audit_creation_method SHELXL
_cell_angle_alpha 90.00
_cell_angle_beta 96.3120(10)
_cell_angle_gamma 90.00
_cell_formula_units_Z 4
_cell_length_a 11.5320(2)
_cell_length_b 11.2967(2)
_cell_length_c 10.3406(2)
_cell_measurement_reflns_used 4864
_cell_measurement_temperature 293(2)
_cell_measurement_theta_max 33.0
_cell_measurement_theta_min 1.5
_cell_volume 1338.94(4)
_computing_cell_refinement 'SAINT (Siemens, 1996b)'
_computing_data_collection 'SMART (Siemens, 1996a)'
_computing_data_reduction SAINT
_computing_molecular_graphics SHELXTL
_computing_publication_material 'SHELXTL and PARST (Nardelli, 1995)'
_computing_structure_refinement SHELXTL
_computing_structure_solution 'SHELXTL (Siemens, 1996c)'
_diffrn_ambient_temperature 293(2)
_diffrn_measurement_device 'Siemens SMART CCD area-detector'
_diffrn_measurement_method \w
_diffrn_radiation_monochromator graphite
_diffrn_radiation_source 'fine-focus sealed tube'
_diffrn_radiation_type MoK\a
_diffrn_radiation_wavelength 0.71073
_diffrn_reflns_av_R_equivalents 0.024
_diffrn_reflns_av_sigmaI/netI 0.0310
_diffrn_reflns_limit_h_max 14
_diffrn_reflns_limit_h_min -14
_diffrn_reflns_limit_k_max 14
_diffrn_reflns_limit_k_min 0
_diffrn_reflns_limit_l_max 13
_diffrn_reflns_limit_l_min 0
_diffrn_reflns_number 8611
_diffrn_reflns_theta_max 27.5
_diffrn_reflns_theta_min 2.68
_exptl_absorpt_coefficient_mu 0.099
_exptl_absorpt_correction_type none
_exptl_crystal_colour colourless
_exptl_crystal_density_diffrn 1.366
_exptl_crystal_density_method 'not measured'
_exptl_crystal_description block
_exptl_crystal_F_000 584
_exptl_crystal_size_max 0.48
_exptl_crystal_size_mid 0.40
_exptl_crystal_size_min 0.28
_refine_diff_density_max 0.249
_refine_diff_density_min -0.190
_refine_ls_extinction_method none
_refine_ls_goodness_of_fit_all 1.054
_refine_ls_goodness_of_fit_obs 1.107
_refine_ls_hydrogen_treatment refall
_refine_ls_matrix_type full
_refine_ls_number_parameters 249
_refine_ls_number_reflns 3056
_refine_ls_number_restraints 0
_refine_ls_restrained_S_all 1.054
_refine_ls_restrained_S_obs 1.107
_refine_ls_R_factor_all 0.066
_refine_ls_R_factor_obs 0.048
_refine_ls_shift/esd_max 0.000
_refine_ls_shift/esd_mean 0.000
_refine_ls_structure_factor_coef Fsqd
_refine_ls_weighting_details 'w = 1/[\s^2^(Fo^2^)+(0.0610P)^2^+0.3308P] where P = (Fo^2^+2Fc^2^)/3'
_refine_ls_weighting_scheme calc
_refine_ls_wR_factor_all 0.132
_refine_ls_wR_factor_obs 0.119
_reflns_number_observed 2334
_reflns_number_total 3057
_reflns_observed_criterion I>2\s(I)
_cod_data_source_file ha1220.cif
_cod_data_source_block ha1220
_cod_depositor_comments
;
The following automatic conversions were performed:

'_refine_ls_weighting_scheme' value 'calc w =
1/[\s^2^(Fo^2^)+(0.0610P)^2^+0.3308P] where P = (Fo^2^+2Fc^2^)/3' was
changed to 'calc'. New tag '_refine_ls_weighting_details' was
created. The value of the new tag was set to 'w =
1/[\s^2^(Fo^2^)+(0.0610P)^2^+0.3308P] where P = (Fo^2^+2Fc^2^)/3'.

Automatic conversion script
Id: cif_fix_values 3143 2015-03-26 13:38:13Z robertas 
;
_cod_original_sg_symbol_H-M 'P 21/c'
_cod_database_code 2007952

loop_
_symmetry_equiv_pos_as_xyz
'x, y, z'
'-x, y+1/2, -z+1/2'
'-x, -y, -z'
'x, -y-1/2, z-1/2'

loop_
_atom_site_aniso_label
_atom_site_aniso_U_11
_atom_site_aniso_U_22
_atom_site_aniso_U_33
_atom_site_aniso_U_12
_atom_site_aniso_U_13
_atom_site_aniso_U_23
O1 0.0646(9) 0.0558(8) 0.0582(8) 0.0012(6) 0.0103(6) 0.0256(6)
O2 0.0489(7) 0.0396(6) 0.0585(8) -0.0071(5) 0.0057(6) -0.0033(5)
O3 0.173(2) 0.0796(12) 0.0733(11) 0.0169(12) 0.0694(13) 0.0245(9)
O4 0.135(2) 0.0465(9) 0.121(2) 0.0005(9) 0.0454(13) 0.0331(9)
N1 0.0596(10) 0.0466(8) 0.0522(9) -0.0004(7) 0.0075(7) 0.0174(7)
C1 0.0511(10) 0.0309(7) 0.0355(8) 0.0000(6) 0.0074(7) 0.0029(6)
C2 0.0482(10) 0.0367(8) 0.0453(9) 0.0077(7) 0.0039(7) 0.0031(7)
C3 0.0467(10) 0.0426(9) 0.0486(9) 0.0067(7) 0.0116(7) -0.0028(7)
C4 0.0450(10) 0.0436(9) 0.0416(9) -0.0003(7) 0.0129(7) 0.0025(7)
C5 0.0394(8) 0.0316(7) 0.0384(8) -0.0033(6) 0.0058(6) 0.0022(6)
C6 0.0492(9) 0.0352(7) 0.0387(8) 0.0023(7) 0.0075(7) 0.0031(6)
C7 0.0444(9) 0.0394(8) 0.0404(9) -0.0007(7) -0.0009(7) 0.0011(7)
C8 0.0427(10) 0.0467(9) 0.0688(12) 0.0038(8) 0.0007(9) 0.0091(9)
C9 0.0456(11) 0.0434(10) 0.096(2) 0.0027(8) 0.0175(10) -0.0164(11)
C10 0.0480(11) 0.0690(13) 0.0651(13) 0.0069(9) 0.0151(10) -0.0226(11)
C11 0.0431(10) 0.0581(11) 0.0571(11) -0.0016(8) 0.0154(8) 0.0040(9)
C12 0.0412(9) 0.0326(7) 0.0422(8) -0.0042(6) 0.0054(7) 0.0015(6)
C13 0.0395(8) 0.0310(7) 0.0318(7) -0.0002(6) 0.0059(6) 0.0004(6)
C14 0.0471(12) 0.077(2) 0.080(2) 0.0078(11) 0.0091(11) 0.0110(13)
C15 0.0406(10) 0.0578(11) 0.0794(14) -0.0022(9) 0.0061(10) 0.0030(11)

loop_
_atom_site_label
_atom_site_fract_x
_atom_site_fract_y
_atom_site_fract_z
_atom_site_U_iso_or_equiv
_atom_site_thermal_displace_type
_atom_site_calc_flag
_atom_site_refinement_flags
_atom_site_occupancy
_atom_site_disorder_group
_atom_site_type_symbol
O1 0.77961(13) 0.14612(12) 0.54574(13) 0.0593(4) Uani d . 1 . O
O2 0.94165(11) 0.08571(10) 0.77657(12) 0.0490(3) Uani d . 1 . O
O3 0.7453(2) -0.1907(2) 1.0300(2) 0.1047(8) Uani d . 1 . O
O4 0.8018(2) -0.34985(14) 0.9515(2) 0.0985(7) Uani d . 1 . O
N1 0.79097(14) -0.24379(14) 0.9485(2) 0.0527(4) Uani d . 1 . N
C1 0.8403(2) -0.17725(13) 0.8392(2) 0.0390(4) Uani d . 1 . C
C2 0.9711(2) -0.1632(2) 0.8737(2) 0.0435(4) Uani d . 1 . C
C3 1.0262(2) -0.1174(2) 0.7547(2) 0.0455(4) Uani d . 1 . C
C4 0.96062(15) -0.01353(15) 0.6922(2) 0.0428(4) Uani d . 1 . C
C5 0.84256(14) 0.01519(13) 0.72349(15) 0.0363(3) Uani d . 1 . C
C6 0.7556(2) 0.07191(13) 0.6235(2) 0.0408(4) Uani d . 1 . C
C7 0.63699(15) 0.02108(15) 0.6365(2) 0.0418(4) Uani d . 1 . C
C8 0.5431(2) 0.1133(2) 0.6698(2) 0.0531(5) Uani d . 1 . C
C9 0.5984(2) 0.1836(2) 0.7853(3) 0.0610(6) Uani d . 1 . C
C10 0.6079(2) 0.1133(2) 0.8880(2) 0.0601(5) Uani d . 1 . C
C11 0.5604(2) -0.0070(2) 0.8435(2) 0.0520(5) Uani d . 1 . C
C12 0.65008(14) -0.06125(14) 0.7579(2) 0.0386(4) Uani d . 1 . C
C13 0.77952(13) -0.05768(13) 0.81716(15) 0.0339(3) Uani d . 1 . C
C14 1.1546(2) -0.0855(2) 0.7885(3) 0.0677(6) Uani d . 1 . C
C15 0.4631(2) 0.0311(2) 0.7385(2) 0.0593(5) Uani d . 1 . C
H1 0.8247(15) -0.2312(15) 0.7651(17) 0.038(4) Uiso d . 1 . H
H2A 1.0026(17) -0.2339(18) 0.8971(19) 0.050(5) Uiso d . 1 . H
H2B 0.9856(18) -0.1066(18) 0.9469(19) 0.055(5) Uiso d . 1 . H
H3 1.0227(17) -0.1807(17) 0.6835(19) 0.052(5) Uiso d . 1 . H
H4 0.9857(16) 0.0130(16) 0.6105(19) 0.047(5) Uiso d . 1 . H
H7 0.6121(17) -0.0195(18) 0.556(2) 0.054(5) Uiso d . 1 . H
H8 0.508(2) 0.157(2) 0.595(2) 0.073(7) Uiso d . 1 . H
H9 0.632(2) 0.263(2) 0.778(2) 0.071(7) Uiso d . 1 . H
H10 0.650(2) 0.129(2) 0.971(2) 0.071(7) Uiso d . 1 . H
H11 0.5407(18) -0.062(2) 0.910(2) 0.062(6) Uiso d . 1 . H
H12 0.6285(16) -0.1397(17) 0.7305(18) 0.047(5) Uiso d . 1 . H
H13 0.7891(14) -0.0162(15) 0.8986(17) 0.037(4) Uiso d . 1 . H
H14A 1.154(3) -0.017(3) 0.855(3) 0.105(9) Uiso d . 1 . H
H14B 1.192(2) -0.059(2) 0.705(3) 0.084(7) Uiso d . 1 . H
H14C 1.199(3) -0.150(3) 0.834(3) 0.105(9) Uiso d . 1 . H
H15A 0.4312(19) -0.0360(19) 0.681(2) 0.058(6) Uiso d . 1 . H
H15B 0.395(2) 0.074(2) 0.774(2) 0.080(7) Uiso d . 1 . H

loop_
_atom_type_symbol
_atom_type_description
_atom_type_scat_dispersion_real
_atom_type_scat_dispersion_imag
_atom_type_scat_source
C C 0.0033 0.0016 'International Tables Vol C Tables 4.2.6.8 and 6.1.1.4'
H H 0.0000 0.0000 'International Tables Vol C Tables 4.2.6.8 and 6.1.1.4'
N N 0.0061 0.0033 'International Tables Vol C Tables 4.2.6.8 and 6.1.1.4'
O O 0.0106 0.0060 'International Tables Vol C Tables 4.2.6.8 and 6.1.1.4'

loop_
_geom_angle_atom_site_label_1
_geom_angle_atom_site_label_2
_geom_angle_atom_site_label_3
_geom_angle
C5 O2 C4 60.85(10)
O3 N1 O4 122.0(2)
O3 N1 C1 120.2(2)
O4 N1 C1 117.7(2)
N1 C1 C2 108.66(13)
N1 C1 C13 110.24(13)
C2 C1 C13 111.72(13)
C1 C2 C3 109.55(14)
C4 C3 C14 110.1(2)
C4 C3 C2 112.01(14)
C14 C3 C2 111.9(2)
O2 C4 C5 59.52(10)
O2 C4 C3 116.50(15)
C5 C4 C3 120.80(14)
O2 C5 C4 59.62(10)
O2 C5 C6 117.69(12)
C4 C5 C6 120.45(13)
O2 C5 C13 118.01(13)
C4 C5 C13 122.79(13)
C6 C5 C13 109.91(13)
O1 C6 C5 124.5(2)
O1 C6 C7 126.8(2)
C5 C6 C7 108.72(13)
C6 C7 C12 106.96(14)
C6 C7 C8 115.01(14)
C12 C7 C8 103.19(14)
C9 C8 C15 100.0(2)
C9 C8 C7 106.3(2)
C15 C8 C7 99.43(15)
C10 C9 C8 108.0(2)
C9 C10 C11 107.4(2)
C10 C11 C15 100.1(2)
C10 C11 C12 106.53(14)
C15 C11 C12 100.8(2)
C13 C12 C7 107.88(12)
C13 C12 C11 115.78(14)
C7 C12 C11 102.23(13)
C5 C13 C1 109.35(12)
C5 C13 C12 105.66(12)
C1 C13 C12 116.22(13)
C11 C15 C8 93.83(15)

loop_
_geom_bond_atom_site_label_1
_geom_bond_atom_site_label_2
_geom_bond_site_symmetry_2
_geom_bond_distance
_geom_bond_publ_flag
O1 C6 . 1.215(2) yes
O2 C5 . 1.450(2) yes
O2 C4 . 1.452(2) yes
O3 N1 . 1.202(2) yes
O4 N1 . 1.205(2) yes
N1 C1 . 1.519(2) yes
C1 C2 . 1.521(3) ?
C1 C13 . 1.527(2) ?
C2 C3 . 1.535(2) ?
C3 C4 . 1.504(2) ?
C3 C14 . 1.526(3) ?
C4 C5 . 1.470(2) yes
C5 C6 . 1.502(2) ?
C5 C13 . 1.516(2) ?
C6 C7 . 1.503(2) ?
C7 C12 . 1.556(2) ?
C7 C8 . 1.568(3) ?
C8 C9 . 1.515(3) ?
C8 C15 . 1.538(3) ?
C9 C10 . 1.321(3) yes
C10 C11 . 1.517(3) ?
C11 C15 . 1.535(3) ?
C11 C12 . 1.559(2) ?
C12 C13 . 1.551(2) ?

loop_
_geom_torsion_atom_site_label_1
_geom_torsion_atom_site_label_2
_geom_torsion_atom_site_label_3
_geom_torsion_atom_site_label_4
_geom_torsion
O3 N1 C1 C2 98.6(2)
O4 N1 C1 C2 -79.8(2)
O3 N1 C1 C13 -24.1(2)
O4 N1 C1 C13 157.4(2)
N1 C1 C2 C3 169.47(13)
C13 C1 C2 C3 -68.7(2)
C1 C2 C3 C4 48.0(2)
C1 C2 C3 C14 172.1(2)
C5 O2 C4 C5 0.0
C5 O2 C4 C3 -111.7(2)
C14 C3 C4 O2 -71.5(2)
C2 C3 C4 O2 53.7(2)
C14 C3 C4 C5 -140.2(2)
C2 C3 C4 C5 -15.1(2)
C4 O2 C5 C4 0.0
C4 O2 C5 C6 -110.8(2)
C4 O2 C5 C13 113.5(2)
O2 C4 C5 O2 0.0
C3 C4 C5 O2 104.6(2)
O2 C4 C5 C6 106.27(15)
C3 C4 C5 C6 -149.1(2)
O2 C4 C5 C13 -105.7(2)
C3 C4 C5 C13 -1.1(2)
O2 C5 C6 O1 31.9(2)
C4 C5 C6 O1 -37.3(2)
C13 C5 C6 O1 170.9(2)
O2 C5 C6 C7 -148.34(13)
C4 C5 C6 C7 142.39(15)
C13 C5 C6 C7 -9.4(2)
O1 C6 C7 C12 -174.8(2)
C5 C6 C7 C12 5.5(2)
O1 C6 C7 C8 -60.9(2)
C5 C6 C7 C8 119.4(2)
C6 C7 C8 C9 -50.2(2)
C12 C7 C8 C9 65.9(2)
C6 C7 C8 C15 -153.7(2)
C12 C7 C8 C15 -37.6(2)
C15 C8 C9 C10 32.7(2)
C7 C8 C9 C10 -70.3(2)
C8 C9 C10 C11 0.8(2)
C9 C10 C11 C15 -34.0(2)
C9 C10 C11 C12 70.5(2)
C6 C7 C12 C13 0.2(2)
C8 C7 C12 C13 -121.48(14)
C6 C7 C12 C11 122.75(14)
C8 C7 C12 C11 1.0(2)
C10 C11 C12 C13 49.0(2)
C15 C11 C12 C13 153.03(14)
C10 C11 C12 C7 -68.0(2)
C15 C11 C12 C7 36.0(2)
O2 C5 C13 C1 -86.2(2)
C4 C5 C13 C1 -16.0(2)
C6 C5 C13 C1 135.03(14)
O2 C5 C13 C12 148.04(13)
C4 C5 C13 C12 -141.8(2)
C6 C5 C13 C12 9.2(2)
N1 C1 C13 C5 171.00(13)
C2 C1 C13 C5 50.1(2)
N1 C1 C13 C12 -69.5(2)
C2 C1 C13 C12 169.54(13)
C7 C12 C13 C5 -5.7(2)
C11 C12 C13 C5 -119.48(14)
C7 C12 C13 C1 -127.14(14)
C11 C12 C13 C1 119.1(2)
C10 C11 C15 C8 50.3(2)
C12 C11 C15 C8 -58.9(2)
C9 C8 C15 C11 -49.8(2)
C7 C8 C15 C11 58.8(2)
